data_2218117
loop_
_publ_author_name
'Liang, Qi-Feng'
'Feng, Hai-Mei'

_publ_section_title
;
 2-[(<i>E</i>)-Benzyliminomethyl]-4-methylphenol
;
_journal_coeditor_code GK2138
_journal_issue 5
_journal_name_full 'Acta Crystallographica Section E'
_journal_page_first o862
_journal_paper_doi 10.1107/S1600536808010131
_journal_volume 64
_journal_year 2008
_chemical_formula_iupac 'C15 H15 N O'
_chemical_formula_moiety 'C15 H15 N O'
_chemical_formula_sum 'C15 H15 N O'
_chemical_formula_weight 225.28
_chemical_name_systematic
;
2-[(<i>E</i>)-Benzyliminomethyl]-4-methylphenol
;
_space_group_IT_number 14
_symmetry_cell_setting monoclinic
_symmetry_space_group_name_Hall '-P 2ybc'
_symmetry_space_group_name_H-M 'P 1 21/c 1'
_atom_sites_solution_hydrogens geom
_atom_sites_solution_primary direct
_atom_sites_solution_secondary difmap
_audit_creation_method SHELXL-97
_cell_angle_alpha 90.00
_cell_angle_beta 102.79(3)
_cell_angle_gamma 90.00
_cell_formula_units_Z 4
_cell_length_a 14.248(3)
_cell_length_b 6.1724(2)
_cell_length_c 14.529(3)
_cell_measurement_reflns_used 6530
_cell_measurement_temperature 295(2)
_cell_measurement_theta_max 27.51
_cell_measurement_theta_min 1.00
_cell_volume 1246.0(4)
_computing_cell_refinement 'RAPID-AUTO (Rigaku, 1998)'
_computing_data_collection 'RAPID-AUTO (Rigaku, 1998)'
_computing_data_reduction 'CrystalStructure (Rigaku/MSC, 2002)'
_computing_molecular_graphics 'CrystalStructure (Rigaku/MSC, 2002)'
_computing_publication_material 'SHELXL97 (Sheldrick, 2008)'
_computing_structure_refinement 'SHELXL97 (Sheldrick, 2008)'
_computing_structure_solution 'SHELXS97 (Sheldrick, 2008)'
_diffrn_ambient_temperature 295(2)
_diffrn_detector_area_resol_mean 0
_diffrn_measured_fraction_theta_full 0.989
_diffrn_measured_fraction_theta_max 0.989
_diffrn_measurement_device_type 'Rigaku R-AXIS RAPID IP'
_diffrn_measurement_method \w
_diffrn_radiation_monochromator graphite
_diffrn_radiation_source 'fine-focus sealed tube'
_diffrn_radiation_type MoK\a
_diffrn_radiation_wavelength 0.71073
_diffrn_reflns_av_R_equivalents 0.0356
_diffrn_reflns_av_sigmaI/netI 0.0296
_diffrn_reflns_limit_h_max 18
_diffrn_reflns_limit_h_min -18
_diffrn_reflns_limit_k_max 7
_diffrn_reflns_limit_k_min -7
_diffrn_reflns_limit_l_max 18
_diffrn_reflns_limit_l_min -18
_diffrn_reflns_number 11598
_diffrn_reflns_theta_full 27.48
_diffrn_reflns_theta_max 27.48
_diffrn_reflns_theta_min 3.51
_diffrn_standards_decay_% 0
_diffrn_standards_interval_count 0
_diffrn_standards_interval_time 0
_diffrn_standards_number 0
_exptl_absorpt_coefficient_mu 0.075
_exptl_absorpt_correction_T_max 0.986
_exptl_absorpt_correction_T_min 0.970
_exptl_absorpt_correction_type multi-scan
_exptl_absorpt_process_details '(ABSCOR; Higashi, 1995)'
_exptl_crystal_colour yellow
_exptl_crystal_density_diffrn 1.201
_exptl_crystal_density_method 'not measured'
_exptl_crystal_description block
_exptl_crystal_F_000 480
_exptl_crystal_size_max 0.54
_exptl_crystal_size_mid 0.30
_exptl_crystal_size_min 0.25
_refine_diff_density_max 0.150
_refine_diff_density_min -0.136
_refine_ls_extinction_method none
_refine_ls_goodness_of_fit_ref 1.034
_refine_ls_hydrogen_treatment constr
_refine_ls_matrix_type full
_refine_ls_number_parameters 155
_refine_ls_number_reflns 2826
_refine_ls_number_restraints 0
_refine_ls_restrained_S_all 1.034
_refine_ls_R_factor_all 0.0935
_refine_ls_R_factor_gt 0.0494
_refine_ls_shift/su_max 0.000
_refine_ls_shift/su_mean 0.000
_refine_ls_structure_factor_coef Fsqd
_refine_ls_weighting_details 'calc w=1/[\s^2^(Fo^2^)+(0.0657P)^2^+0.0924P] where P=(Fo^2^+2Fc^2^)/3'
_refine_ls_weighting_scheme calc
_refine_ls_wR_factor_gt 0.1260
_refine_ls_wR_factor_ref 0.1457
_reflns_number_gt 1636
_reflns_number_total 2826
_reflns_threshold_expression I>2\s(I)
_cod_data_source_file gk2138.cif
_cod_data_source_block I
_cod_depositor_comments
;
The following automatic conversions were performed:
'_symmetry_cell_setting' value 'Monoclinic' changed to 'monoclinic'
according to '/home/saulius/struct/CIF-dictionaries/cif_core.dic'
dictionary named 'cif_core.dic' version 2.4.1 from 2010-06-29.

Automatic conversion script
Id: cif_fix_enum 1527 2010-12-29 10:47:43Z saulius 

The following automatic conversions were performed:

'_symmetry_cell_setting' value 'Monoclinic' changed to 'monoclinic'
according to /home/saulius/struct/CIF-dictionaries/cif_core.dic
dictionary named 'cif_core.dic' version 2.4.1 from 2010-06-29.

Automatic conversion script
Id: cif_fix_values 1715 2011-07-08 13:25:40Z adriana 
;
_cod_original_sg_symbol_H-M 'P 21/c'
_cod_database_code 2218117
_cod_database_fobs_code 2218117

loop_
_symmetry_equiv_pos_as_xyz
'x, y, z'
'-x, y+1/2, -z+1/2'
'-x, -y, -z'
'x, -y-1/2, z-1/2'

loop_
_atom_site_type_symbol
_atom_site_label
_atom_site_fract_x
_atom_site_fract_y
_atom_site_fract_z
_atom_site_U_iso_or_equiv
_atom_site_adp_type
_atom_site_calc_flag
_atom_site_refinement_flags
_atom_site_occupancy
O O1 0.60971(8) -0.30589(18) 0.62915(9) 0.0799(4) Uani d . 1
H H1A 0.6539 -0.2326 0.6595 0.120 Uiso calc R 1
N N1 0.69322(11) 0.0362(3) 0.71735(10) 0.0756(4) Uani d . 1
C C1 0.90441(17) 0.3943(4) 0.58653(16) 0.0962(7) Uani d . 1
H H1C 0.9018 0.5185 0.5498 0.115 Uiso calc R 1
C C2 0.96894(15) 0.2373(4) 0.58075(16) 0.0989(7) Uani d . 1
H H2A 1.0104 0.2536 0.5400 0.119 Uiso calc R 1
C C3 0.97336(16) 0.0579(4) 0.63369(17) 0.0958(7) Uani d . 1
H H3A 1.0182 -0.0494 0.6299 0.115 Uiso calc R 1
C C4 0.84281(13) 0.3717(3) 0.64613(14) 0.0820(5) Uani d . 1
H H4A 0.7988 0.4809 0.6495 0.098 Uiso calc R 1
C C5 0.91196(15) 0.0324(3) 0.69338(14) 0.0833(6) Uani d . 1
H H5A 0.9154 -0.0931 0.7294 0.100 Uiso calc R 1
C C6 0.84528(12) 0.1892(3) 0.70109(12) 0.0672(5) Uani d . 1
C C7 0.77651(14) 0.1640(4) 0.76503(14) 0.0978(7) Uani d . 1
H H7A 0.8085 0.0919 0.8228 0.117 Uiso calc R 1
H H7B 0.7554 0.3055 0.7813 0.117 Uiso calc R 1
C C8 0.61136(13) 0.1263(3) 0.70132(11) 0.0661(5) Uani d . 1
H H8A 0.6068 0.2672 0.7225 0.079 Uiso calc R 1
C C9 0.52454(11) 0.0188(2) 0.65129(10) 0.0535(4) Uani d . 1
C C10 0.43697(12) 0.1266(2) 0.63498(11) 0.0616(4) Uani d . 1
H H10A 0.4351 0.2656 0.6592 0.074 Uiso calc R 1
C C11 0.25972(15) 0.1615(4) 0.56557(16) 0.1024(7) Uani d . 1
H H12A 0.2726 0.3131 0.5601 0.154 Uiso calc R 1
H H12B 0.2278 0.1393 0.6165 0.154 Uiso calc R 1
H H12C 0.2192 0.1109 0.5077 0.154 Uiso calc R 1
C C12 0.35323(12) 0.0375(3) 0.58492(11) 0.0657(4) Uani d . 1
C C13 0.35819(13) -0.1710(3) 0.55086(11) 0.0694(5) Uani d . 1
H H14A 0.3023 -0.2357 0.5167 0.083 Uiso calc R 1
C C14 0.44260(13) -0.2846(3) 0.56589(12) 0.0671(5) Uani d . 1
H H15A 0.4433 -0.4245 0.5423 0.081 Uiso calc R 1
C C15 0.52682(11) -0.1926(2) 0.61595(11) 0.0572(4) Uani d . 1

loop_
_atom_site_aniso_label
_atom_site_aniso_U_11
_atom_site_aniso_U_22
_atom_site_aniso_U_33
_atom_site_aniso_U_12
_atom_site_aniso_U_13
_atom_site_aniso_U_23
O1 0.0798(8) 0.0663(7) 0.1004(10) 0.0110(6) 0.0346(7) -0.0035(6)
N1 0.0683(10) 0.0952(11) 0.0659(9) -0.0153(8) 0.0206(8) -0.0023(8)
C1 0.0927(15) 0.0946(15) 0.1008(16) -0.0124(12) 0.0202(13) 0.0275(12)
C2 0.0763(14) 0.135(2) 0.0896(15) -0.0130(14) 0.0268(12) 0.0031(15)
C3 0.0789(14) 0.1082(17) 0.0998(16) 0.0156(12) 0.0189(12) -0.0135(14)
C4 0.0696(12) 0.0780(12) 0.0946(14) 0.0086(9) 0.0096(10) 0.0031(11)
C5 0.0920(14) 0.0717(11) 0.0777(13) -0.0020(11) 0.0007(11) 0.0079(9)
C6 0.0584(10) 0.0795(11) 0.0601(10) -0.0123(9) 0.0053(8) -0.0041(8)
C7 0.0822(13) 0.143(2) 0.0699(12) -0.0370(13) 0.0208(10) -0.0184(12)
C8 0.0832(12) 0.0665(10) 0.0539(9) -0.0141(9) 0.0265(9) -0.0049(8)
C9 0.0675(10) 0.0496(8) 0.0470(8) -0.0047(7) 0.0206(7) 0.0014(6)
C10 0.0832(12) 0.0492(8) 0.0563(9) 0.0028(8) 0.0239(9) 0.0022(7)
C11 0.0860(14) 0.1106(17) 0.1066(17) 0.0238(13) 0.0126(12) 0.0172(13)
C12 0.0722(11) 0.0711(10) 0.0555(9) 0.0062(9) 0.0179(8) 0.0090(8)
C13 0.0746(12) 0.0814(12) 0.0543(10) -0.0160(10) 0.0184(8) -0.0064(8)
C14 0.0848(12) 0.0565(9) 0.0675(10) -0.0122(9) 0.0331(9) -0.0132(8)
C15 0.0705(10) 0.0517(8) 0.0566(9) 0.0021(8) 0.0297(8) 0.0034(7)

loop_
_atom_type_symbol
_atom_type_description
_atom_type_scat_dispersion_real
_atom_type_scat_dispersion_imag
_atom_type_scat_source
C C 0.0033 0.0016 'International Tables Vol C Tables 4.2.6.8 and 6.1.1.4'
H H 0.0000 0.0000 'International Tables Vol C Tables 4.2.6.8 and 6.1.1.4'
N N 0.0061 0.0033 'International Tables Vol C Tables 4.2.6.8 and 6.1.1.4'
O O 0.0106 0.0060 'International Tables Vol C Tables 4.2.6.8 and 6.1.1.4'

loop_
_geom_angle_atom_site_label_1
_geom_angle_atom_site_label_2
_geom_angle_atom_site_label_3
_geom_angle
C15 O1 H1A 109.5
C8 N1 C7 117.85(18)
C2 C1 C4 120.4(2)
C2 C1 H1C 119.8
C4 C1 H1C 119.8
C3 C2 C1 120.2(2)
C3 C2 H2A 119.9
C1 C2 H2A 119.9
C2 C3 C5 120.1(2)
C2 C3 H3A 119.9
C5 C3 H3A 119.9
C1 C4 C6 120.83(19)
C1 C4 H4A 119.6
C6 C4 H4A 119.6
C3 C5 C6 121.27(19)
C3 C5 H5A 119.4
C6 C5 H5A 119.4
C4 C6 C5 117.19(17)
C4 C6 C7 120.53(18)
C5 C6 C7 122.28(18)
N1 C7 C6 109.57(15)
N1 C7 H7A 109.8
C6 C7 H7A 109.8
N1 C7 H7B 109.8
C6 C7 H7B 109.8
H7A C7 H7B 108.2
N1 C8 C9 122.71(16)
N1 C8 H8A 118.6
C9 C8 H8A 118.6
C10 C9 C15 118.39(15)
C10 C9 C8 120.12(14)
C15 C9 C8 121.47(15)
C12 C10 C9 122.94(15)
C12 C10 H10A 118.5
C9 C10 H10A 118.5
C12 C11 H12A 109.5
C12 C11 H12B 109.5
H12A C11 H12B 109.5
C12 C11 H12C 109.5
H12A C11 H12C 109.5
H12B C11 H12C 109.5
C10 C12 C13 117.10(16)
C10 C12 C11 121.73(17)
C13 C12 C11 121.15(18)
C14 C13 C12 122.12(16)
C14 C13 H14A 118.9
C12 C13 H14A 118.9
C13 C14 C15 120.28(15)
C13 C14 H15A 119.9
C15 C14 H15A 119.9
O1 C15 C14 119.53(14)
O1 C15 C9 121.32(15)
C14 C15 C9 119.15(15)

loop_
_geom_bond_atom_site_label_1
_geom_bond_atom_site_label_2
_geom_bond_distance
_geom_bond_publ_flag
O1 C15 1.3493(18) y
O1 H1A 0.8200 ?
N1 C8 1.266(2) y
N1 C7 1.465(2) y
C1 C2 1.351(3) ?
C1 C4 1.370(3) ?
C1 H1C 0.9300 ?
C2 C3 1.342(3) ?
C2 H2A 0.9300 ?
C3 C5 1.370(3) ?
C3 H3A 0.9300 ?
C4 C6 1.376(3) ?
C4 H4A 0.9300 ?
C5 C6 1.378(3) ?
C5 H5A 0.9300 ?
C6 C7 1.500(2) n
C7 H7A 0.9700 ?
C7 H7B 0.9700 ?
C8 C9 1.449(2) ?
C8 H8A 0.9300 ?
C9 C10 1.387(2) ?
C9 C15 1.405(2) ?
C10 C12 1.368(2) ?
C10 H10A 0.9300 ?
C11 C12 1.508(2) n
C11 H12A 0.9600 ?
C11 H12B 0.9600 ?
C11 H12C 0.9600 ?
C12 C13 1.386(2) ?
C13 C14 1.367(2) ?
C13 H14A 0.9300 ?
C14 C15 1.380(2) ?
C14 H15A 0.9300 ?

loop_
_geom_hbond_atom_site_label_D
_geom_hbond_atom_site_label_H
_geom_hbond_atom_site_label_A
_geom_hbond_site_symmetry_A
_geom_hbond_distance_DH
_geom_hbond_distance_HA
_geom_hbond_distance_DA
_geom_hbond_angle_DHA
_geom_hbond_publ_flag
O1 H1A N1 1_555 0.82 1.89 2.616(2) 147 y

loop_
_cod_related_entry_id
_cod_related_entry_database
_cod_related_entry_code
1 ChemSpider 30655473
